data_7105416
loop_
_publ_author_name
'Park, Young Jun'
'Sickerman, Nathaniel S.'
'Ziller, Joseph W.'
'Borovik, A. S.'

_publ_section_title
;
 Utilizing tautomerization of 2-amino-oxazoline in hydrogen bonding
 tripodal ligands
;
_journal_issue 15
_journal_name_full 'Chemical Communications'
_journal_page_first 2584
_journal_paper_doi 10.1039/c000160k
_journal_volume 46
_journal_year 2010
_chemical_formula_sum 'C41 H50 B N7 O5 Zn'
_chemical_formula_weight 797.06
_chemical_name_systematic
;
?
;
_space_group_IT_number 2
_symmetry_cell_setting triclinic
_symmetry_space_group_name_Hall '-P 1'
_symmetry_space_group_name_H-M 'P -1'
_atom_sites_solution_hydrogens mixed
_atom_sites_solution_primary direct
_atom_sites_solution_secondary difmap
_audit_creation_method SHELXTL
_cell_angle_alpha 88.7516(5)
_cell_angle_beta 76.4113(5)
_cell_angle_gamma 71.5359(5)
_cell_formula_units_Z 2
_cell_length_a 11.2142(5)
_cell_length_b 12.9201(6)
_cell_length_c 14.3636(6)
_cell_measurement_reflns_used 9935
_cell_measurement_temperature 173(2)
_cell_measurement_theta_max 27.50
_cell_measurement_theta_min 2.28
_cell_volume 1915.61(15)
_computing_cell_refinement 'Bruker SAINT'
_computing_data_collection 'Bruker APEX2'
_computing_data_reduction 'Bruker SAINT'
_computing_molecular_graphics 'Bruker SHELXTL'
_computing_publication_material 'Bruker SHELXTL'
_computing_structure_refinement 'SHELXL-97 (Sheldrick, 2008)'
_computing_structure_solution 'SHELXS-97 (Sheldrick, 2008)'
_diffrn_ambient_temperature 173(2)
_diffrn_measured_fraction_theta_full 0.987
_diffrn_measured_fraction_theta_max 0.987
_diffrn_measurement_device_type 'Bruker SMART APEX II CCD'
_diffrn_measurement_method 'phi and omega'
_diffrn_radiation_monochromator graphite
_diffrn_radiation_source 'fine-focus sealed tube'
_diffrn_radiation_type MoK\a
_diffrn_radiation_wavelength 0.71073
_diffrn_reflns_av_R_equivalents 0.0204
_diffrn_reflns_av_sigmaI/netI 0.0255
_diffrn_reflns_limit_h_max 14
_diffrn_reflns_limit_h_min -14
_diffrn_reflns_limit_k_max 16
_diffrn_reflns_limit_k_min -16
_diffrn_reflns_limit_l_max 18
_diffrn_reflns_limit_l_min -18
_diffrn_reflns_number 22314
_diffrn_reflns_theta_full 27.50
_diffrn_reflns_theta_max 27.50
_diffrn_reflns_theta_min 1.97
_exptl_absorpt_coefficient_mu 0.696
_exptl_absorpt_correction_T_max 0.8849
_exptl_absorpt_correction_T_min 0.8343
_exptl_absorpt_correction_type multi-scan
_exptl_absorpt_process_details 'Bruker SADABS'
_exptl_crystal_colour colorless
_exptl_crystal_density_diffrn 1.382
_exptl_crystal_density_meas ?
_exptl_crystal_density_method 'not measured'
_exptl_crystal_description polyhedron
_exptl_crystal_F_000 840
_exptl_crystal_size_max 0.27
_exptl_crystal_size_mid 0.22
_exptl_crystal_size_min 0.18
_refine_diff_density_max 0.837
_refine_diff_density_min -0.493
_refine_diff_density_rms 0.053
_refine_ls_extinction_method none
_refine_ls_goodness_of_fit_ref 1.051
_refine_ls_hydrogen_treatment mixed
_refine_ls_matrix_type full
_refine_ls_number_parameters 509
_refine_ls_number_reflns 8701
_refine_ls_number_restraints 0
_refine_ls_restrained_S_all 1.051
_refine_ls_R_factor_all 0.0389
_refine_ls_R_factor_gt 0.0350
_refine_ls_shift/su_max 0.003
_refine_ls_shift/su_mean 0.000
_refine_ls_structure_factor_coef Fsqd
_refine_ls_weighting_details 'calc w=1/[\s^2^(Fo^2^)+(0.0472P)^2^+1.0707P] where P=(Fo^2^+2Fc^2^)/3'
_refine_ls_weighting_scheme calc
_refine_ls_wR_factor_gt 0.0933
_refine_ls_wR_factor_ref 0.0960
_reflns_number_gt 7882
_reflns_number_total 8701
_reflns_threshold_expression >2sigma(I)
_cod_data_source_file c000160k.txt
_cod_data_source_block asb105
_cod_depositor_comments
;
The following automatic conversions were performed:
'_symmetry_cell_setting' value 'Triclinic' changed to 'triclinic'
according to '/home/saulius/struct/CIF-dictionaries/cif_core.dic'
dictionary named 'cif_core.dic' version 2.4.1 from 2010-06-29.

Automatic conversion script
Id: cif_fix_enum 1527 2010-12-29 10:47:43Z saulius 

The following automatic conversions were performed:

'_exptl_crystal_density_meas' value 'none' was changed to '?' - the
value is perceived as not measured.

Automatic conversion script
Id: cif_fix_values 3008 2015-01-20 13:52:24Z robertas 

The following automatic conversions were performed:

'_atom_sites_solution_hydrogens' value 'geom & difmap' was changed to
'mixed'.

Automatic conversion script
Id: cif_fix_values 6452 2018-10-05 10:23:21Z andrius 
;
_cod_original_sg_symbol_H-M P-1
_cod_database_code 7105416

loop_
_symmetry_equiv_pos_as_xyz
'x, y, z'
'-x, -y, -z'

loop_
_atom_site_label
_atom_site_type_symbol
_atom_site_fract_x
_atom_site_fract_y
_atom_site_fract_z
_atom_site_U_iso_or_equiv
_atom_site_adp_type
_atom_site_occupancy
_atom_site_symmetry_multiplicity
_atom_site_calc_flag
_atom_site_refinement_flags
_atom_site_disorder_assembly
_atom_site_disorder_group
Zn1 Zn 0.506658(17) 0.822388(15) 0.708264(13) 0.02320(7) Uani 1 1 d . . .
O1 O 0.26535(14) 0.61965(12) 0.72583(10) 0.0399(3) Uani 1 1 d . . .
O2 O 0.79314(13) 0.63857(11) 0.85290(10) 0.0355(3) Uani 1 1 d . . .
O3 O 0.53425(15) 1.14271(10) 0.61767(10) 0.0392(3) Uani 1 1 d . . .
O4 O 0.61944(13) 0.78285(10) 0.57087(9) 0.0336(3) Uani 1 1 d . . .
O5 O 0.69877(14) 0.60409(10) 0.53653(9) 0.0366(3) Uani 1 1 d . . .
N1 N 0.37134(15) 0.90205(13) 0.84297(11) 0.0322(3) Uani 1 1 d . . .
N2 N 0.35512(14) 0.75894(13) 0.71266(12) 0.0339(3) Uani 1 1 d . . .
N3 N 0.61474(14) 0.73976(12) 0.79950(10) 0.0289(3) Uani 1 1 d . . .
N4 N 0.49498(15) 0.98911(12) 0.68738(11) 0.0296(3) Uani 1 1 d . . .
N5 N 0.46142(17) 0.58615(14) 0.63183(13) 0.0369(4) Uani 1 1 d . . .
N6 N 0.80173(16) 0.61785(14) 0.69926(13) 0.0385(4) Uani 1 1 d . . .
N7 N 0.65919(17) 0.98198(14) 0.54924(13) 0.0386(4) Uani 1 1 d . . .
H5 H 0.538(2) 0.5928(19) 0.6126(16) 0.039(6) Uiso 1 1 d . . .
H6 H 0.771(2) 0.613(2) 0.6527(18) 0.045(7) Uiso 1 1 d . . .
H7 H 0.668(2) 0.916(2) 0.5339(17) 0.041(6) Uiso 1 1 d . . .
C1 C 0.2419(2) 0.9128(2) 0.83180(19) 0.0560(6) Uani 1 1 d . . .
H1A H 0.2131 0.9774 0.7944 0.067 Uiso 1 1 calc R . .
H1B H 0.1814 0.9264 0.8960 0.067 Uiso 1 1 calc R . .
C2 C 0.2339(2) 0.8173(2) 0.7840(2) 0.0643(8) Uani 1 1 d . . .
H2A H 0.1618 0.8409 0.7514 0.077 Uiso 1 1 calc R . .
H2B H 0.2138 0.7662 0.8330 0.077 Uiso 1 1 calc R . .
C3 C 0.36308(18) 0.66075(16) 0.69034(12) 0.0304(4) Uani 1 1 d . . .
C4 C 0.3008(2) 0.50994(18) 0.68316(16) 0.0429(5) Uani 1 1 d . . .
H4A H 0.2530 0.5092 0.6334 0.051 Uiso 1 1 calc R . .
H4B H 0.2815 0.4590 0.7326 0.051 Uiso 1 1 calc R . .
C5 C 0.4452(2) 0.47823(17) 0.63918(16) 0.0420(5) Uani 1 1 d . . .
H5B H 0.4961 0.4324 0.6815 0.050 Uiso 1 1 calc R . .
H5C H 0.4692 0.4395 0.5754 0.050 Uiso 1 1 calc R . .
C6 C 0.4118(2) 0.8281(2) 0.91760(15) 0.0471(5) Uani 1 1 d . . .
H6A H 0.3765 0.7667 0.9186 0.056 Uiso 1 1 calc R . .
H6B H 0.3755 0.8683 0.9811 0.056 Uiso 1 1 calc R . .
C7 C 0.5569(2) 0.7834(2) 0.90002(14) 0.0455(5) Uani 1 1 d . . .
H7B H 0.5910 0.8420 0.9132 0.055 Uiso 1 1 calc R . .
H7C H 0.5810 0.7245 0.9440 0.055 Uiso 1 1 calc R . .
C8 C 0.72907(17) 0.66902(14) 0.78330(12) 0.0271(3) Uani 1 1 d . . .
C9 C 0.9212(2) 0.56386(18) 0.81138(17) 0.0480(5) Uani 1 1 d . . .
H9A H 0.9388 0.4967 0.8475 0.058 Uiso 1 1 calc R . .
H9B H 0.9880 0.5985 0.8123 0.058 Uiso 1 1 calc R . .
C10 C 0.92131(19) 0.53719(17) 0.70928(15) 0.0397(4) Uani 1 1 d . . .
H10A H 0.9974 0.5465 0.6629 0.048 Uiso 1 1 calc R . .
H10B H 0.9197 0.4618 0.7010 0.048 Uiso 1 1 calc R . .
C11 C 0.3863(2) 1.00964(17) 0.85626(15) 0.0434(5) Uani 1 1 d . . .
H11A H 0.4641 1.0002 0.8811 0.052 Uiso 1 1 calc R . .
H11B H 0.3100 1.0559 0.9042 0.052 Uiso 1 1 calc R . .
C12 C 0.3994(2) 1.06561(16) 0.76304(15) 0.0419(5) Uani 1 1 d . . .
H12A H 0.3147 1.0912 0.7459 0.050 Uiso 1 1 calc R . .
H12B H 0.4271 1.1300 0.7701 0.050 Uiso 1 1 calc R . .
C13 C 0.55943(18) 1.03343(14) 0.62110(13) 0.0298(4) Uani 1 1 d . . .
C14 C 0.6327(2) 1.16392(17) 0.54013(16) 0.0416(5) Uani 1 1 d . . .
H14A H 0.6985 1.1823 0.5658 0.050 Uiso 1 1 calc R . .
H14B H 0.5931 1.2248 0.5025 0.050 Uiso 1 1 calc R . .
C15 C 0.6924(2) 1.05783(17) 0.47914(16) 0.0401(4) Uani 1 1 d . . .
H15A H 0.6529 1.0594 0.4241 0.048 Uiso 1 1 calc R . .
H15B H 0.7873 1.0401 0.4555 0.048 Uiso 1 1 calc R . .
C16 C 0.68990(16) 0.69967(14) 0.51625(12) 0.0267(3) Uani 1 1 d . . .
C17 C 0.7699(2) 0.72015(17) 0.42183(14) 0.0394(4) Uani 1 1 d . . .
H17A H 0.7978 0.6554 0.3779 0.059 Uiso 1 1 calc R . .
H17B H 0.8461 0.7352 0.4325 0.059 Uiso 1 1 calc R . .
H17C H 0.7177 0.7831 0.3938 0.059 Uiso 1 1 calc R . .
B1 B 0.81656(16) 0.22641(14) 0.78932(12) 0.0204(3) Uani 1 1 d . . .
C18 C 0.86271(15) 0.23402(13) 0.67168(11) 0.0223(3) Uani 1 1 d . . .
C19 C 0.81404(18) 0.32882(14) 0.62475(13) 0.0305(4) Uani 1 1 d . . .
H19A H 0.7523 0.3910 0.6620 0.037 Uiso 1 1 calc R . .
C20 C 0.8522(2) 0.33591(16) 0.52594(14) 0.0410(5) Uani 1 1 d . . .
H20A H 0.8176 0.4024 0.4975 0.049 Uiso 1 1 calc R . .
C21 C 0.9404(2) 0.24652(17) 0.46877(13) 0.0397(4) Uani 1 1 d . . .
H21A H 0.9651 0.2504 0.4012 0.048 Uiso 1 1 calc R . .
C22 C 0.99169(18) 0.15172(16) 0.51204(13) 0.0342(4) Uani 1 1 d . . .
H22A H 1.0528 0.0898 0.4741 0.041 Uiso 1 1 calc R . .
C23 C 0.95407(16) 0.14647(14) 0.61129(12) 0.0285(3) Uani 1 1 d . . .
H23A H 0.9920 0.0806 0.6393 0.034 Uiso 1 1 calc R . .
C24 C 0.90702(15) 0.26957(12) 0.84424(11) 0.0210(3) Uani 1 1 d . . .
C25 C 1.03502(15) 0.26154(13) 0.80081(12) 0.0246(3) Uani 1 1 d . . .
H25A H 1.0695 0.2340 0.7359 0.029 Uiso 1 1 calc R . .
C26 C 1.11461(16) 0.29232(14) 0.84864(13) 0.0284(3) Uani 1 1 d . . .
H26A H 1.2005 0.2869 0.8156 0.034 Uiso 1 1 calc R . .
C27 C 1.06922(17) 0.33058(14) 0.94381(13) 0.0290(3) Uani 1 1 d . . .
H27A H 1.1233 0.3510 0.9767 0.035 Uiso 1 1 calc R . .
C28 C 0.94302(17) 0.33843(15) 0.99004(12) 0.0305(4) Uani 1 1 d . . .
H28A H 0.9102 0.3636 1.0556 0.037 Uiso 1 1 calc R . .
C29 C 0.86424(16) 0.30944(14) 0.94055(12) 0.0273(3) Uani 1 1 d . . .
H29A H 0.7776 0.3170 0.9735 0.033 Uiso 1 1 calc R . .
C30 C 0.66373(15) 0.30367(14) 0.82773(11) 0.0239(3) Uani 1 1 d . . .
C31 C 0.55988(16) 0.26264(16) 0.84403(12) 0.0298(4) Uani 1 1 d . . .
H31A H 0.5774 0.1866 0.8322 0.036 Uiso 1 1 calc R . .
C32 C 0.43124(17) 0.32886(19) 0.87701(13) 0.0383(4) Uani 1 1 d . . .
H32A H 0.3636 0.2973 0.8873 0.046 Uiso 1 1 calc R . .
C33 C 0.40186(18) 0.43974(19) 0.89465(14) 0.0427(5) Uani 1 1 d . . .
H33A H 0.3145 0.4848 0.9177 0.051 Uiso 1 1 calc R . .
C34 C 0.5013(2) 0.48433(18) 0.87834(15) 0.0422(5) Uani 1 1 d . . .
H34A H 0.4826 0.5607 0.8894 0.051 Uiso 1 1 calc R . .
C35 C 0.62940(17) 0.41703(15) 0.84556(13) 0.0330(4) Uani 1 1 d . . .
H35A H 0.6963 0.4494 0.8348 0.040 Uiso 1 1 calc R . .
C36 C 0.83369(14) 0.09832(13) 0.81438(11) 0.0222(3) Uani 1 1 d . . .
C37 C 0.88772(15) 0.04775(13) 0.88861(12) 0.0252(3) Uani 1 1 d . . .
H37A H 0.9184 0.0888 0.9260 0.030 Uiso 1 1 calc R . .
C38 C 0.89870(17) -0.05977(15) 0.91037(13) 0.0312(4) Uani 1 1 d . . .
H38A H 0.9361 -0.0903 0.9617 0.037 Uiso 1 1 calc R . .
C39 C 0.8555(2) -0.12216(15) 0.85773(15) 0.0374(4) Uani 1 1 d . . .
H39A H 0.8621 -0.1954 0.8727 0.045 Uiso 1 1 calc R . .
C40 C 0.8023(2) -0.07591(16) 0.78227(16) 0.0404(4) Uani 1 1 d . . .
H40A H 0.7731 -0.1180 0.7448 0.049 Uiso 1 1 calc R . .
C41 C 0.79177(19) 0.03139(15) 0.76184(14) 0.0323(4) Uani 1 1 d . . .
H41A H 0.7547 0.0613 0.7102 0.039 Uiso 1 1 calc R . .

loop_
_atom_site_aniso_label
_atom_site_aniso_U_11
_atom_site_aniso_U_22
_atom_site_aniso_U_33
_atom_site_aniso_U_23
_atom_site_aniso_U_13
_atom_site_aniso_U_12
Zn1 0.02157(10) 0.02353(10) 0.02245(10) 0.00111(7) -0.00303(7) -0.00602(7)
O1 0.0389(7) 0.0503(8) 0.0389(7) 0.0028(6) -0.0063(6) -0.0282(7)
O2 0.0386(7) 0.0310(7) 0.0368(7) 0.0042(5) -0.0185(6) -0.0040(5)
O3 0.0513(8) 0.0245(6) 0.0444(8) 0.0041(5) -0.0186(7) -0.0108(6)
O4 0.0384(7) 0.0278(6) 0.0273(6) -0.0011(5) 0.0034(5) -0.0087(5)
O5 0.0463(8) 0.0272(6) 0.0327(7) -0.0002(5) -0.0032(6) -0.0114(6)
N1 0.0270(7) 0.0338(8) 0.0317(8) -0.0034(6) -0.0046(6) -0.0057(6)
N2 0.0251(7) 0.0368(8) 0.0377(8) -0.0062(7) -0.0014(6) -0.0108(6)
N3 0.0278(7) 0.0313(7) 0.0238(7) 0.0052(6) -0.0043(6) -0.0061(6)
N4 0.0325(8) 0.0239(7) 0.0303(7) -0.0022(6) -0.0089(6) -0.0049(6)
N5 0.0378(9) 0.0329(8) 0.0419(9) -0.0022(7) -0.0051(7) -0.0167(7)
N6 0.0315(8) 0.0406(9) 0.0351(9) -0.0016(7) -0.0119(7) 0.0029(7)
N7 0.0394(9) 0.0274(8) 0.0464(10) 0.0064(7) -0.0039(7) -0.0120(7)
C1 0.0253(10) 0.0723(16) 0.0601(15) -0.0274(12) -0.0020(9) -0.0053(10)
C2 0.0297(11) 0.0700(17) 0.0844(19) -0.0371(15) 0.0080(11) -0.0170(11)
C3 0.0320(9) 0.0398(10) 0.0246(8) 0.0055(7) -0.0079(7) -0.0181(8)
C4 0.0560(13) 0.0449(11) 0.0449(11) 0.0136(9) -0.0241(10) -0.0318(10)
C5 0.0569(13) 0.0350(10) 0.0423(11) 0.0031(8) -0.0182(10) -0.0217(9)
C6 0.0412(11) 0.0538(13) 0.0323(10) 0.0050(9) 0.0051(8) -0.0065(10)
C7 0.0428(11) 0.0549(13) 0.0246(9) 0.0043(8) -0.0055(8) 0.0018(10)
C8 0.0315(8) 0.0240(8) 0.0304(8) 0.0076(6) -0.0109(7) -0.0130(7)
C9 0.0420(11) 0.0373(11) 0.0601(14) -0.0060(9) -0.0274(10) 0.0053(9)
C10 0.0313(10) 0.0356(10) 0.0470(11) 0.0011(8) -0.0126(8) -0.0013(8)
C11 0.0489(12) 0.0401(11) 0.0350(10) -0.0092(8) -0.0051(9) -0.0087(9)
C12 0.0489(12) 0.0291(9) 0.0384(11) -0.0060(8) -0.0061(9) -0.0023(8)
C13 0.0342(9) 0.0240(8) 0.0364(9) 0.0042(7) -0.0196(7) -0.0087(7)
C14 0.0506(12) 0.0360(10) 0.0522(12) 0.0166(9) -0.0279(10) -0.0229(9)
C15 0.0377(10) 0.0391(10) 0.0483(12) 0.0169(9) -0.0141(9) -0.0172(8)
C16 0.0265(8) 0.0266(8) 0.0276(8) 0.0010(6) -0.0074(6) -0.0088(6)
C17 0.0424(11) 0.0357(10) 0.0324(10) -0.0030(8) 0.0069(8) -0.0130(8)
B1 0.0194(8) 0.0220(8) 0.0211(8) 0.0010(6) -0.0057(6) -0.0077(6)
C18 0.0214(7) 0.0247(7) 0.0235(7) 0.0006(6) -0.0067(6) -0.0100(6)
C19 0.0370(9) 0.0252(8) 0.0275(8) 0.0000(6) -0.0070(7) -0.0078(7)
C20 0.0587(13) 0.0314(9) 0.0300(9) 0.0089(7) -0.0115(9) -0.0104(9)
C21 0.0515(12) 0.0432(11) 0.0225(8) 0.0036(7) -0.0042(8) -0.0160(9)
C22 0.0335(9) 0.0351(9) 0.0280(9) -0.0036(7) -0.0013(7) -0.0069(7)
C23 0.0268(8) 0.0281(8) 0.0275(8) 0.0016(6) -0.0059(6) -0.0051(7)
C24 0.0200(7) 0.0197(7) 0.0241(7) 0.0030(6) -0.0066(6) -0.0065(6)
C25 0.0214(7) 0.0256(8) 0.0250(8) -0.0013(6) -0.0039(6) -0.0061(6)
C26 0.0179(7) 0.0314(9) 0.0357(9) 0.0002(7) -0.0062(6) -0.0079(6)
C27 0.0263(8) 0.0295(8) 0.0346(9) 0.0009(7) -0.0152(7) -0.0079(7)
C28 0.0315(9) 0.0374(9) 0.0236(8) -0.0018(7) -0.0082(7) -0.0112(7)
C29 0.0227(8) 0.0353(9) 0.0244(8) -0.0007(6) -0.0032(6) -0.0117(7)
C30 0.0201(7) 0.0303(8) 0.0206(7) 0.0018(6) -0.0063(6) -0.0063(6)
C31 0.0230(8) 0.0400(10) 0.0276(8) 0.0028(7) -0.0088(6) -0.0099(7)
C32 0.0204(8) 0.0636(13) 0.0306(9) 0.0044(9) -0.0079(7) -0.0120(8)
C33 0.0225(9) 0.0618(13) 0.0308(10) -0.0077(9) -0.0067(7) 0.0052(8)
C34 0.0353(10) 0.0387(10) 0.0421(11) -0.0110(8) -0.0102(8) 0.0042(8)
C35 0.0263(8) 0.0335(9) 0.0357(9) -0.0050(7) -0.0068(7) -0.0050(7)
C36 0.0184(7) 0.0245(7) 0.0235(7) 0.0007(6) -0.0038(6) -0.0075(6)
C37 0.0218(7) 0.0268(8) 0.0265(8) 0.0001(6) -0.0066(6) -0.0064(6)
C38 0.0287(8) 0.0292(9) 0.0348(9) 0.0069(7) -0.0101(7) -0.0065(7)
C39 0.0414(10) 0.0253(9) 0.0483(11) 0.0072(8) -0.0132(9) -0.0133(8)
C40 0.0521(12) 0.0329(10) 0.0488(12) 0.0037(8) -0.0229(10) -0.0231(9)
C41 0.0394(10) 0.0312(9) 0.0357(9) 0.0066(7) -0.0189(8) -0.0172(8)

loop_
_atom_type_symbol
_atom_type_description
_atom_type_scat_dispersion_real
_atom_type_scat_dispersion_imag
_atom_type_scat_source
C C 0.0033 0.0016 'International Tables Vol C Tables 4.2.6.8 and 6.1.1.4'
H H 0.0000 0.0000 'International Tables Vol C Tables 4.2.6.8 and 6.1.1.4'
B B 0.0013 0.0007 'International Tables Vol C Tables 4.2.6.8 and 6.1.1.4'
N N 0.0061 0.0033 'International Tables Vol C Tables 4.2.6.8 and 6.1.1.4'
O O 0.0106 0.0060 'International Tables Vol C Tables 4.2.6.8 and 6.1.1.4'
Zn Zn 0.2839 1.4301 'International Tables Vol C Tables 4.2.6.8 and 6.1.1.4'

loop_
_geom_angle_atom_site_label_1
_geom_angle_atom_site_label_2
_geom_angle_atom_site_label_3
_geom_angle
_geom_angle_site_symmetry_1
_geom_angle_site_symmetry_3
_geom_angle_publ_flag
N3 Zn1 O4 107.62(6) . . ?
N3 Zn1 N2 108.64(6) . . ?
O4 Zn1 N2 104.36(6) . . ?
N3 Zn1 N4 117.78(6) . . ?
O4 Zn1 N4 88.79(5) . . ?
N2 Zn1 N4 124.91(6) . . ?
N3 Zn1 N1 82.67(6) . . ?
O4 Zn1 N1 166.91(6) . . ?
N2 Zn1 N1 79.12(6) . . ?
N4 Zn1 N1 79.07(6) . . ?
C3 O1 C4 108.57(15) . . ?
C8 O2 C9 109.10(15) . . ?
C13 O3 C14 108.47(15) . . ?
C16 O4 Zn1 140.08(11) . . ?
C1 N1 C11 111.50(17) . . ?
C1 N1 C6 114.10(19) . . ?
C11 N1 C6 111.80(17) . . ?
C1 N1 Zn1 106.20(12) . . ?
C11 N1 Zn1 108.06(12) . . ?
C6 N1 Zn1 104.60(11) . . ?
C3 N2 C2 113.11(17) . . ?
C3 N2 Zn1 128.05(13) . . ?
C2 N2 Zn1 113.90(13) . . ?
C8 N3 C7 115.72(15) . . ?
C8 N3 Zn1 131.50(12) . . ?
C7 N3 Zn1 112.00(11) . . ?
C13 N4 C12 114.86(15) . . ?
C13 N4 Zn1 131.35(12) . . ?
C12 N4 Zn1 113.78(12) . . ?
C3 N5 C5 111.36(17) . . ?
C8 N6 C10 112.13(16) . . ?
C13 N7 C15 111.47(16) . . ?
N1 C1 C2 114.13(19) . . ?
C1 C2 N2 112.84(19) . . ?
N2 C3 N5 127.75(17) . . ?
N2 C3 O1 121.89(17) . . ?
N5 C3 O1 110.36(16) . . ?
O1 C4 C5 104.87(15) . . ?
N5 C5 C4 100.31(17) . . ?
N1 C6 C7 111.64(17) . . ?
N3 C7 C6 110.16(17) . . ?
N3 C8 N6 127.31(16) . . ?
N3 C8 O2 122.21(16) . . ?
N6 C8 O2 110.46(15) . . ?
O2 C9 C10 105.69(15) . . ?
N6 C10 C9 101.21(16) . . ?
N1 C11 C12 110.94(16) . . ?
N4 C12 C11 109.49(16) . . ?
N4 C13 N7 127.00(16) . . ?
N4 C13 O3 122.86(17) . . ?
N7 C13 O3 110.12(16) . . ?
O3 C14 C15 104.23(15) . . ?
N7 C15 C14 100.17(17) . . ?
O5 C16 O4 124.26(16) . . ?
O5 C16 C17 118.98(16) . . ?
O4 C16 C17 116.74(15) . . ?
C36 B1 C24 108.13(12) . . ?
C36 B1 C30 110.56(12) . . ?
C24 B1 C30 109.08(12) . . ?
C36 B1 C18 109.43(12) . . ?
C24 B1 C18 110.48(12) . . ?
C30 B1 C18 109.15(12) . . ?
C19 C18 C23 114.75(15) . . ?
C19 C18 B1 122.51(14) . . ?
C23 C18 B1 122.74(14) . . ?
C20 C19 C18 122.89(17) . . ?
C21 C20 C19 120.39(18) . . ?
C22 C21 C20 118.68(17) . . ?
C21 C22 C23 120.24(17) . . ?
C22 C23 C18 123.01(16) . . ?
C25 C24 C29 115.01(14) . . ?
C25 C24 B1 122.46(14) . . ?
C29 C24 B1 122.37(14) . . ?
C24 C25 C26 122.82(15) . . ?
C27 C26 C25 120.48(15) . . ?
C26 C27 C28 118.51(15) . . ?
C27 C28 C29 120.16(16) . . ?
C28 C29 C24 123.00(15) . . ?
C31 C30 C35 115.06(15) . . ?
C31 C30 B1 123.34(15) . . ?
C35 C30 B1 121.60(14) . . ?
C30 C31 C32 122.71(18) . . ?
C33 C32 C31 120.35(19) . . ?
C32 C33 C34 119.03(17) . . ?
C33 C34 C35 119.9(2) . . ?
C34 C35 C30 122.93(18) . . ?
C37 C36 C41 114.81(15) . . ?
C37 C36 B1 123.80(14) . . ?
C41 C36 B1 121.38(14) . . ?
C38 C37 C36 123.13(16) . . ?
C39 C38 C37 120.23(17) . . ?
C38 C39 C40 118.85(17) . . ?
C41 C40 C39 120.09(17) . . ?
C40 C41 C36 122.87(17) . . ?

loop_
_geom_bond_atom_site_label_1
_geom_bond_atom_site_label_2
_geom_bond_distance
_geom_bond_site_symmetry_2
_geom_bond_publ_flag
Zn1 N3 2.0474(14) . ?
Zn1 O4 2.0535(12) . ?
Zn1 N2 2.0961(15) . ?
Zn1 N4 2.1351(15) . ?
Zn1 N1 2.1963(15) . ?
O1 C3 1.355(2) . ?
O1 C4 1.452(3) . ?
O2 C8 1.346(2) . ?
O2 C9 1.447(2) . ?
O3 C13 1.352(2) . ?
O3 C14 1.461(3) . ?
O4 C16 1.266(2) . ?
O5 C16 1.241(2) . ?
N1 C1 1.460(3) . ?
N1 C11 1.474(3) . ?
N1 C6 1.476(3) . ?
N2 C3 1.286(2) . ?
N2 C2 1.482(3) . ?
N3 C8 1.288(2) . ?
N3 C7 1.479(2) . ?
N4 C13 1.293(2) . ?
N4 C12 1.461(2) . ?
N5 C3 1.333(2) . ?
N5 C5 1.461(3) . ?
N6 C8 1.338(2) . ?
N6 C10 1.450(2) . ?
N7 C13 1.332(3) . ?
N7 C15 1.458(2) . ?
C1 C2 1.463(3) . ?
C4 C5 1.516(3) . ?
C6 C7 1.505(3) . ?
C9 C10 1.513(3) . ?
C11 C12 1.507(3) . ?
C14 C15 1.513(3) . ?
C16 C17 1.509(2) . ?
B1 C36 1.646(2) . ?
B1 C24 1.648(2) . ?
B1 C30 1.654(2) . ?
B1 C18 1.657(2) . ?
C18 C19 1.402(2) . ?
C18 C23 1.405(2) . ?
C19 C20 1.393(3) . ?
C20 C21 1.387(3) . ?
C21 C22 1.380(3) . ?
C22 C23 1.395(2) . ?
C24 C25 1.396(2) . ?
C24 C29 1.404(2) . ?
C25 C26 1.397(2) . ?
C26 C27 1.384(2) . ?
C27 C28 1.387(3) . ?
C28 C29 1.394(2) . ?
C30 C31 1.396(2) . ?
C30 C35 1.404(2) . ?
C31 C32 1.397(2) . ?
C32 C33 1.379(3) . ?
C33 C34 1.382(3) . ?
C34 C35 1.396(3) . ?
C36 C37 1.398(2) . ?
C36 C41 1.411(2) . ?
C37 C38 1.390(2) . ?
C38 C39 1.379(3) . ?
C39 C40 1.392(3) . ?
C40 C41 1.385(3) . ?
